data_2225239
loop_
_publ_author_name
'Luo, Jie'
'Zhao, Gui-Long'
'Shao, Hua'
'Wang, Yu-Li'
'Qu, Bao-Han'

_publ_section_title
;
 2-[(2,6-Dichlorobenzyl)amino]-<i>N</i>-(4-methylthiazol-2-yl)acetamide
;
_journal_coeditor_code FL2286
_journal_issue 3
_journal_name_full 'Acta Crystallographica Section E'
_journal_page_first o518
_journal_paper_doi 10.1107/S1600536810003089
_journal_volume 66
_journal_year 2010
_chemical_formula_iupac 'C13 H13 Cl2 N3 O S'
_chemical_formula_moiety 'C13 H13 Cl2 N3 O S'
_chemical_formula_sum 'C13 H13 Cl2 N3 O S'
_chemical_formula_weight 330.22
_chemical_name_systematic
;
2-[(2,6-Dichlorobenzyl)amino]-<i>N</i>-(4-methylthiazol-2-yl)acetamide
;
_space_group_IT_number 15
_symmetry_cell_setting monoclinic
_symmetry_space_group_name_Hall '-C 2yc'
_symmetry_space_group_name_H-M 'C 1 2/c 1'
_atom_sites_solution_hydrogens geom
_atom_sites_solution_primary direct
_atom_sites_solution_secondary difmap
_audit_creation_method SHELXL-97
_cell_angle_alpha 90.00
_cell_angle_beta 97.341(3)
_cell_angle_gamma 90.00
_cell_formula_units_Z 8
_cell_length_a 14.008(4)
_cell_length_b 18.133(5)
_cell_length_c 11.390(3)
_cell_measurement_reflns_used 5153
_cell_measurement_temperature 113(2)
_cell_measurement_theta_max 27.9
_cell_measurement_theta_min 1.8
_cell_volume 2869.4(14)
_computing_cell_refinement 'CrystalClear (Rigaku, 2007)'
_computing_data_collection 'CrystalClear (Rigaku, 2007)'
_computing_data_reduction 'CrystalClear (Rigaku, 2007)'
_computing_molecular_graphics 'SHELXTL (Sheldrick, 2008)'
_computing_publication_material 'SHELXTL (Sheldrick, 2008)'
_computing_structure_refinement 'SHELXL97 (Sheldrick, 2008)'
_computing_structure_solution 'SHELXS97 (Sheldrick, 2008)'
_diffrn_ambient_temperature 113(2)
_diffrn_detector_area_resol_mean 14.63
_diffrn_measured_fraction_theta_full 0.982
_diffrn_measured_fraction_theta_max 0.982
_diffrn_measurement_device_type 'Rigaku Saturn'
_diffrn_measurement_method '\w and \f scans'
_diffrn_radiation_monochromator multilayer
_diffrn_radiation_source 'rotating anode'
_diffrn_radiation_type MoK\a
_diffrn_radiation_wavelength 0.71075
_diffrn_reflns_av_R_equivalents 0.0355
_diffrn_reflns_av_sigmaI/netI 0.0237
_diffrn_reflns_limit_h_max 18
_diffrn_reflns_limit_h_min -18
_diffrn_reflns_limit_k_max 18
_diffrn_reflns_limit_k_min -23
_diffrn_reflns_limit_l_max 14
_diffrn_reflns_limit_l_min -13
_diffrn_reflns_number 11103
_diffrn_reflns_theta_full 27.91
_diffrn_reflns_theta_max 27.91
_diffrn_reflns_theta_min 1.85
_diffrn_standards_decay_% 0
_diffrn_standards_interval_count 0
_diffrn_standards_interval_time 0
_diffrn_standards_number 0
_exptl_absorpt_coefficient_mu 0.596
_exptl_absorpt_correction_T_max 0.9107
_exptl_absorpt_correction_T_min 0.8801
_exptl_absorpt_correction_type multi-scan
_exptl_absorpt_process_details '(CrystalClear; Rigaku, 2007)'
_exptl_crystal_colour colorless
_exptl_crystal_density_diffrn 1.529
_exptl_crystal_density_method 'not measured'
_exptl_crystal_description prism
_exptl_crystal_F_000 1360
_exptl_crystal_size_max 0.22
_exptl_crystal_size_mid 0.18
_exptl_crystal_size_min 0.16
_refine_diff_density_max 0.645
_refine_diff_density_min -0.828
_refine_ls_extinction_coef 0.086(3)
_refine_ls_extinction_expression Fc^*^=kFc[1+0.001xFc^2^\l^3^/sin(2\q)]^-1/4^
_refine_ls_extinction_method 'SHELXL97 (Sheldrick, 2008)'
_refine_ls_goodness_of_fit_ref 1.203
_refine_ls_hydrogen_treatment mixed
_refine_ls_matrix_type full
_refine_ls_number_parameters 191
_refine_ls_number_reflns 3371
_refine_ls_number_restraints 0
_refine_ls_restrained_S_all 1.203
_refine_ls_R_factor_all 0.0577
_refine_ls_R_factor_gt 0.0555
_refine_ls_shift/su_max 0.000
_refine_ls_shift/su_mean 0.000
_refine_ls_structure_factor_coef Fsqd
_refine_ls_weighting_details 'calc w=1/[\s^2^(Fo^2^)+(0.0837P)^2^+0.6909P] where P=(Fo^2^+2Fc^2^)/3'
_refine_ls_weighting_scheme calc
_refine_ls_wR_factor_gt 0.1290
_refine_ls_wR_factor_ref 0.1313
_reflns_number_gt 3150
_reflns_number_total 3371
_reflns_threshold_expression I>2sigma(I)
_cod_data_source_file fl2286.cif
_cod_data_source_block I
_cod_original_sg_symbol_H-M 'C 2/c'
_cod_database_code 2225239
_cod_database_fobs_code 2225239

loop_
_symmetry_equiv_pos_as_xyz
'x, y, z'
'-x, y, -z+1/2'
'x+1/2, y+1/2, z'
'-x+1/2, y+1/2, -z+1/2'
'-x, -y, -z'
'x, -y, z-1/2'
'-x+1/2, -y+1/2, -z'
'x+1/2, -y+1/2, z-1/2'

loop_
_atom_site_type_symbol
_atom_site_label
_atom_site_fract_x
_atom_site_fract_y
_atom_site_fract_z
_atom_site_U_iso_or_equiv
_atom_site_adp_type
_atom_site_calc_flag
_atom_site_refinement_flags
_atom_site_occupancy
_atom_site_disorder_assembly
_atom_site_disorder_group
Cl Cl1 0.59889(3) 0.30694(2) 0.64087(4) 0.03507(18) Uani d . 1 . .
Cl Cl2 0.60026(3) 0.00844(2) 0.65202(3) 0.03000(17) Uani d . 1 . .
S S1 0.60179(3) 0.37651(2) 0.15270(3) 0.02879(17) Uani d . 1 . .
O O1 0.59946(9) 0.22476(8) 0.16770(10) 0.0371(3) Uani d . 1 . .
N N2 0.65223(10) 0.28348(8) 0.33975(11) 0.0262(3) Uani d . 1 . .
N N1 0.66017(10) 0.41118(7) 0.37000(11) 0.0260(3) Uani d . 1 . .
N N3 0.66669(9) 0.15932(7) 0.46748(11) 0.0244(3) Uani d . 1 . .
C C1 0.64101(10) 0.35505(9) 0.29875(12) 0.0242(3) Uani d . 1 . .
C C2 0.64316(12) 0.47666(9) 0.30816(14) 0.0284(3) Uani d . 1 . .
C C3 0.61282(13) 0.46827(10) 0.19104(15) 0.0325(4) Uani d . 1 . .
H H3A 0.5994 0.5080 0.1370 0.039 Uiso calc R 1 . .
C C4 0.65614(15) 0.54732(10) 0.37486(15) 0.0368(4) Uani d . 1 . .
H H4A 0.6702 0.5869 0.3211 0.055 Uiso calc R 1 . .
H H4B 0.7097 0.5425 0.4387 0.055 Uiso calc R 1 . .
H H4C 0.5971 0.5590 0.4087 0.055 Uiso calc R 1 . .
C C5 0.63006(11) 0.22221(9) 0.27318(13) 0.0282(4) Uani d . 1 . .
C C6 0.64796(12) 0.15012(9) 0.33971(13) 0.0290(4) Uani d . 1 . .
H H6A 0.5911 0.1178 0.3207 0.035 Uiso calc R 1 . .
H H6B 0.7037 0.1250 0.3119 0.035 Uiso calc R 1 . .
C C7 0.57765(11) 0.15610(8) 0.52297(13) 0.0239(3) Uani d . 1 . .
H H7A 0.5421 0.1103 0.4986 0.029 Uiso calc R 1 . .
H H7B 0.5360 0.1986 0.4964 0.029 Uiso calc R 1 . .
C C8 0.60135(10) 0.15779(8) 0.65549(12) 0.0216(3) Uani d . 1 . .
C C9 0.61402(11) 0.22376(8) 0.71857(13) 0.0251(3) Uani d . 1 . .
C C10 0.63758(11) 0.22652(10) 0.84107(14) 0.0299(4) Uani d . 1 . .
H H10 0.6454 0.2726 0.8809 0.036 Uiso calc R 1 . .
C C11 0.64947(12) 0.16110(10) 0.90375(14) 0.0299(4) Uani d . 1 . .
H H11 0.6655 0.1622 0.9873 0.036 Uiso calc R 1 . .
C C12 0.63813(11) 0.09389(9) 0.84525(14) 0.0275(3) Uani d . 1 . .
H H12 0.6462 0.0488 0.8880 0.033 Uiso calc R 1 . .
C C13 0.61481(10) 0.09381(8) 0.72306(13) 0.0232(3) Uani d . 1 . .
H H2 0.6752(16) 0.2782(14) 0.411(2) 0.049(6) Uiso d . 1 . .
H H3 0.7065(14) 0.1245(11) 0.5004(18) 0.030(5) Uiso d . 1 . .

loop_
_atom_site_aniso_label
_atom_site_aniso_U_11
_atom_site_aniso_U_22
_atom_site_aniso_U_33
_atom_site_aniso_U_12
_atom_site_aniso_U_13
_atom_site_aniso_U_23
Cl1 0.0473(3) 0.0242(2) 0.0324(3) -0.00894(14) -0.0001(2) 0.00170(13)
Cl2 0.0396(3) 0.0237(3) 0.0275(3) -0.00282(13) 0.00714(17) 0.00110(12)
S1 0.0322(3) 0.0420(3) 0.0119(2) -0.00337(14) 0.00174(16) 0.00325(13)
O1 0.0493(8) 0.0486(8) 0.0121(5) -0.0193(5) -0.0016(5) -0.0025(5)
N2 0.0355(7) 0.0315(7) 0.0105(6) -0.0120(5) -0.0011(5) 0.0016(5)
N1 0.0302(7) 0.0323(7) 0.0157(6) -0.0046(5) 0.0031(5) 0.0022(5)
N3 0.0305(7) 0.0278(7) 0.0147(6) -0.0082(5) 0.0028(5) -0.0007(4)
C1 0.0244(7) 0.0353(8) 0.0131(7) -0.0071(6) 0.0029(5) 0.0024(5)
C2 0.0309(8) 0.0345(8) 0.0211(8) 0.0034(6) 0.0079(6) 0.0043(6)
C3 0.0397(9) 0.0384(9) 0.0200(8) 0.0065(7) 0.0066(6) 0.0064(6)
C4 0.0546(11) 0.0321(8) 0.0253(8) 0.0080(7) 0.0110(7) 0.0037(6)
C5 0.0331(8) 0.0380(8) 0.0134(7) -0.0158(6) 0.0027(6) -0.0025(6)
C6 0.0411(9) 0.0298(8) 0.0161(8) -0.0137(6) 0.0033(6) -0.0048(6)
C7 0.0282(7) 0.0285(8) 0.0146(7) -0.0088(5) 0.0007(5) 0.0015(5)
C8 0.0222(7) 0.0265(8) 0.0160(7) -0.0061(5) 0.0016(5) 0.0002(5)
C9 0.0271(7) 0.0277(7) 0.0201(7) -0.0056(5) 0.0008(6) 0.0005(5)
C10 0.0297(8) 0.0367(8) 0.0226(8) -0.0045(6) 0.0007(6) -0.0084(6)
C11 0.0273(8) 0.0471(10) 0.0147(7) -0.0007(6) 0.0007(6) -0.0007(6)
C12 0.0262(7) 0.0378(9) 0.0190(7) 0.0009(6) 0.0042(6) 0.0064(6)
C13 0.0236(7) 0.0272(7) 0.0192(7) -0.0035(5) 0.0044(5) 0.0009(5)

loop_
_atom_type_symbol
_atom_type_description
_atom_type_scat_dispersion_real
_atom_type_scat_dispersion_imag
_atom_type_scat_source
C C 0.0033 0.0016 'International Tables Vol C Tables 4.2.6.8 and 6.1.1.4'
H H 0.0000 0.0000 'International Tables Vol C Tables 4.2.6.8 and 6.1.1.4'
N N 0.0061 0.0033 'International Tables Vol C Tables 4.2.6.8 and 6.1.1.4'
O O 0.0106 0.0060 'International Tables Vol C Tables 4.2.6.8 and 6.1.1.4'
S S 0.1246 0.1234 'International Tables Vol C Tables 4.2.6.8 and 6.1.1.4'
Cl Cl 0.1484 0.1585 'International Tables Vol C Tables 4.2.6.8 and 6.1.1.4'

loop_
_geom_angle_atom_site_label_1
_geom_angle_atom_site_label_2
_geom_angle_atom_site_label_3
_geom_angle_site_symmetry_1
_geom_angle_site_symmetry_3
_geom_angle
_geom_angle_publ_flag
C3 S1 C1 . . 88.07(8) ?
C5 N2 C1 . . 124.86(13) ?
C5 N2 H2 . . 118.5(17) ?
C1 N2 H2 . . 116.6(17) ?
C1 N1 C2 . . 110.07(13) ?
C6 N3 C7 . . 111.78(12) ?
C6 N3 H3 . . 111.3(13) ?
C7 N3 H3 . . 108.1(13) ?
N1 C1 N2 . . 121.05(13) ?
N1 C1 S1 . . 115.90(12) ?
N2 C1 S1 . . 123.05(11) ?
C3 C2 N1 . . 114.58(15) ?
C3 C2 C4 . . 126.94(15) ?
N1 C2 C4 . . 118.44(14) ?
C2 C3 S1 . . 111.37(12) ?
C2 C3 H3A . . 124.3 ?
S1 C3 H3A . . 124.3 ?
C2 C4 H4A . . 109.5 ?
C2 C4 H4B . . 109.5 ?
H4A C4 H4B . . 109.5 ?
C2 C4 H4C . . 109.5 ?
H4A C4 H4C . . 109.5 ?
H4B C4 H4C . . 109.5 ?
O1 C5 N2 . . 122.92(15) ?
O1 C5 C6 . . 122.55(14) ?
N2 C5 C6 . . 114.51(13) ?
N3 C6 C5 . . 113.47(13) ?
N3 C6 H6A . . 108.9 ?
C5 C6 H6A . . 108.9 ?
N3 C6 H6B . . 108.9 ?
C5 C6 H6B . . 108.9 ?
H6A C6 H6B . . 107.7 ?
N3 C7 C8 . . 109.89(11) ?
N3 C7 H7A . . 109.7 ?
C8 C7 H7A . . 109.7 ?
N3 C7 H7B . . 109.7 ?
C8 C7 H7B . . 109.7 ?
H7A C7 H7B . . 108.2 ?
C13 C8 C9 . . 115.51(13) ?
C13 C8 C7 . . 122.35(13) ?
C9 C8 C7 . . 122.11(13) ?
C10 C9 C8 . . 123.02(14) ?
C10 C9 Cl1 . . 118.29(12) ?
C8 C9 Cl1 . . 118.69(11) ?
C11 C10 C9 . . 118.91(15) ?
C11 C10 H10 . . 120.5 ?
C9 C10 H10 . . 120.5 ?
C10 C11 C12 . . 120.41(15) ?
C10 C11 H11 . . 119.8 ?
C12 C11 H11 . . 119.8 ?
C11 C12 C13 . . 118.67(14) ?
C11 C12 H12 . . 120.7 ?
C13 C12 H12 . . 120.7 ?
C12 C13 C8 . . 123.46(14) ?
C12 C13 Cl2 . . 117.64(12) ?
C8 C13 Cl2 . . 118.89(11) ?

loop_
_geom_bond_atom_site_label_1
_geom_bond_atom_site_label_2
_geom_bond_site_symmetry_2
_geom_bond_distance
_geom_bond_publ_flag
Cl1 C9 . 1.7480(16) ?
Cl2 C13 . 1.7465(16) ?
S1 C3 . 1.7222(19) ?
S1 C1 . 1.7282(15) ?
O1 C5 . 1.2238(19) ?
N2 C5 . 1.359(2) ?
N2 C1 . 1.381(2) ?
N2 H2 . 0.84(2) ?
N1 C1 . 1.308(2) ?
N1 C2 . 1.385(2) ?
N3 C6 . 1.4550(19) ?
N3 C7 . 1.470(2) ?
N3 H3 . 0.89(2) ?
C2 C3 . 1.356(2) ?
C2 C4 . 1.489(3) ?
C3 H3A . 0.9500 ?
C4 H4A . 0.9800 ?
C4 H4B . 0.9800 ?
C4 H4C . 0.9800 ?
C5 C6 . 1.516(2) ?
C6 H6A . 0.9900 ?
C6 H6B . 0.9900 ?
C7 C8 . 1.5038(19) ?
C7 H7A . 0.9900 ?
C7 H7B . 0.9900 ?
C8 C13 . 1.392(2) ?
C8 C9 . 1.395(2) ?
C9 C10 . 1.393(2) ?
C10 C11 . 1.384(3) ?
C10 H10 . 0.9500 ?
C11 C12 . 1.388(2) ?
C11 H11 . 0.9500 ?
C12 C13 . 1.388(2) ?
C12 H12 . 0.9500 ?

loop_
_geom_hbond_atom_site_label_D
_geom_hbond_atom_site_label_H
_geom_hbond_atom_site_label_A
_geom_hbond_site_symmetry_A
_geom_hbond_distance_DH
_geom_hbond_distance_HA
_geom_hbond_distance_DA
_geom_hbond_angle_DHA
_geom_hbond_publ_flag
N3 H3 N1 7_656 0.89(2) 2.32(2) 3.130(2) 150.9(17) y
C7 H7B O1 2_655 0.99 2.53 3.3233(19) 136.7 y
N2 H2 N3 . 0.84(2) 2.26(2) 2.6742(19) 111(2) y
Cg1 . Cg1 2_655 . . 3.665(2) . n
Cg1 . Cg2 7_555 . . 3.766(3) . n
Cg2 . Cg2 2_654 . . 3.507(3) . n

loop_
_geom_torsion_atom_site_label_1
_geom_torsion_atom_site_label_2
_geom_torsion_atom_site_label_3
_geom_torsion_atom_site_label_4
_geom_torsion_site_symmetry_1
_geom_torsion_site_symmetry_2
_geom_torsion_site_symmetry_3
_geom_torsion_site_symmetry_4
_geom_torsion
_geom_torsion_publ_flag
C2 N1 C1 N2 . . . . -179.90(14) ?
C2 N1 C1 S1 . . . . 0.25(17) ?
C5 N2 C1 N1 . . . . 176.97(15) ?
C5 N2 C1 S1 . . . . -3.2(2) ?
C3 S1 C1 N1 . . . . 0.33(13) ?
C3 S1 C1 N2 . . . . -179.52(14) ?
C1 N1 C2 C3 . . . . -0.9(2) ?
C1 N1 C2 C4 . . . . 177.06(14) ?
N1 C2 C3 S1 . . . . 1.16(19) ?
C4 C2 C3 S1 . . . . -176.61(15) ?
C1 S1 C3 C2 . . . . -0.81(13) ?
C1 N2 C5 O1 . . . . 1.8(3) ?
C1 N2 C5 C6 . . . . -179.27(14) ?
C7 N3 C6 C5 . . . . 90.42(15) ?
O1 C5 C6 N3 . . . . -169.05(15) ?
N2 C5 C6 N3 . . . . 12.0(2) ?
C6 N3 C7 C8 . . . . 174.04(12) ?
N3 C7 C8 C13 . . . . -91.91(15) ?
N3 C7 C8 C9 . . . . 86.22(17) ?
C13 C8 C9 C10 . . . . -0.6(2) ?
C7 C8 C9 C10 . . . . -178.88(14) ?
C13 C8 C9 Cl1 . . . . 179.82(11) ?
C7 C8 C9 Cl1 . . . . 1.57(19) ?
C8 C9 C10 C11 . . . . 0.3(2) ?
Cl1 C9 C10 C11 . . . . 179.80(12) ?
C9 C10 C11 C12 . . . . 0.1(2) ?
C10 C11 C12 C13 . . . . 0.1(2) ?
C11 C12 C13 C8 . . . . -0.5(2) ?
C11 C12 C13 Cl2 . . . . -179.61(12) ?
C9 C8 C13 C12 . . . . 0.8(2) ?
C7 C8 C13 C12 . . . . 179.01(14) ?
C9 C8 C13 Cl2 . . . . 179.86(11) ?
C7 C8 C13 Cl2 . . . . -1.90(19) ?

loop_
_cod_related_entry_id
_cod_related_entry_database
_cod_related_entry_code
1 ChemSpider 24744380
